data_7220271
loop_
_publ_author_name
'Helttunen, Kaisa'
'Tero, Tiia-Riikka'
'Nissinen, Maija'

_publ_section_title
;
 Influence of lower rim C-methyl group on crystal forms and metal
 complexation of resorcinarene bis-crown-5
;
_journal_issue 19
_journal_name_full CrystEngComm
_journal_page_first 3667
_journal_paper_doi 10.1039/C5CE00311C
_journal_volume 17
_journal_year 2015
_chemical_formula_moiety 'C52 H68 O14'
_chemical_formula_sum 'C52 H68 O14'
_chemical_formula_weight 917.06
_chemical_name_common
;             
C-methyl tetramethoxy resorcinarene bis-crown-5
;
_chemical_name_systematic 'C-methyl tetramethoxy resorcinarene bis-crown-5'
_space_group_crystal_system triclinic
_space_group_IT_number 2
_space_group_name_Hall '-P 1'
_space_group_name_H-M_alt 'P -1'
_symmetry_space_group_name_Hall '-P 1'
_symmetry_space_group_name_H-M 'P -1'
_atom_sites_solution_hydrogens geom
_atom_sites_solution_primary direct
_atom_sites_solution_secondary difmap
_audit_creation_date 2014-06-24
_audit_creation_method
;
Olex2 1.2
(compiled 2014.05.21 svn.r2940 for OlexSys, GUI svn.r4846)
;
_audit_update_record
;
2015-01-05 deposited with the CCDC.
2015-04-10 downloaded from the CCDC.
;
_cell_angle_alpha 108.171(8)
_cell_angle_beta 94.406(8)
_cell_angle_gamma 92.266(7)
_cell_formula_units_Z 2
_cell_length_a 11.3557(13)
_cell_length_b 13.324(2)
_cell_length_c 16.537(3)
_cell_measurement_reflns_used 5613
_cell_measurement_temperature 173(2)
_cell_measurement_theta_max 66.90
_cell_measurement_theta_min 2.82
_cell_volume 2365.0(6)
_computing_cell_refinement 'SHELXL-97 (Sheldrick, 1997)'
_computing_data_collection 'COLLECT 2000'
_computing_data_reduction 'DENZO-SMN (Otwinowski & Minor, 1997)'
_computing_molecular_graphics 'Olex2 (Dolomanov et al., 2009)'
_computing_publication_material 'Olex2 (Dolomanov et al., 2009)'
_computing_structure_refinement 'XL (Sheldrick, 2008)'
_computing_structure_solution 'XS (Sheldrick, 2008)'
_diffrn_ambient_temperature 173.15
_diffrn_measured_fraction_theta_full 0.966
_diffrn_measured_fraction_theta_max 0.966
_diffrn_measurement_device_type 'Bruker Nonius Kappa Apex II CCD'
_diffrn_measurement_method 'phi and omega scans'
_diffrn_radiation_monochromator graphite
_diffrn_radiation_type CuK\a
_diffrn_radiation_wavelength 1.54178
_diffrn_reflns_av_R_equivalents 0.0815
_diffrn_reflns_av_unetI/netI 0.0666
_diffrn_reflns_limit_h_max 11
_diffrn_reflns_limit_h_min -13
_diffrn_reflns_limit_k_max 15
_diffrn_reflns_limit_k_min -15
_diffrn_reflns_limit_l_max 19
_diffrn_reflns_limit_l_min -19
_diffrn_reflns_number 11456
_diffrn_reflns_theta_full 66.90
_diffrn_reflns_theta_max 66.90
_diffrn_reflns_theta_min 2.82
_diffrn_source 'fine-focus sealed tube'
_exptl_absorpt_coefficient_mu 0.759
_exptl_absorpt_correction_T_max 0.9850
_exptl_absorpt_correction_T_min 0.9280
_exptl_absorpt_correction_type multi-scan
_exptl_absorpt_process_details
;
Denzo (Otwinowski, Majewski, Borek & Minor,2003) 
;
_exptl_crystal_colour colourless
_exptl_crystal_density_diffrn 1.288
_exptl_crystal_density_method 'not measured'
_exptl_crystal_description block
_exptl_crystal_F_000 984
_exptl_crystal_recrystallization_method 'Re-crystallisation from solvent: Chloroform/acetone/DMF'
_exptl_crystal_size_max 0.1
_exptl_crystal_size_mid 0.02
_exptl_crystal_size_min 0.02
_refine_diff_density_max 0.725
_refine_diff_density_min -0.386
_refine_diff_density_rms 0.050
_refine_ls_extinction_method none
_refine_ls_goodness_of_fit_ref 1.027
_refine_ls_hydrogen_treatment constr
_refine_ls_matrix_type full
_refine_ls_number_parameters 622
_refine_ls_number_reflns 8121
_refine_ls_number_restraints 40
_refine_ls_restrained_S_all 1.024
_refine_ls_R_factor_all 0.0898
_refine_ls_R_factor_gt 0.0556
_refine_ls_shift/su_max 0.000
_refine_ls_shift/su_mean 0.000
_refine_ls_structure_factor_coef Fsqd
_refine_ls_weighting_details 'calc w=1/[\s^2^(Fo^2^)+(0.0623P)^2^+1.5012P] where P=(Fo^2^+2Fc^2^)/3'
_refine_ls_weighting_scheme calc
_refine_ls_wR_factor_gt 0.1303
_refine_ls_wR_factor_ref 0.1503
_reflns_number_gt 5613
_reflns_number_total 8121
_reflns_threshold_expression >2sigma(I)
_cod_data_source_file c5ce00311c2.cif
_cod_data_source_block 1-II
_cod_depositor_comments 'Adding full bibliography for 7220270--7220279.cif.'
_cod_database_code 7220271
_olex2_refinement_description
;
1. Fixed Uiso
 At 1.2 times of:
  All C(H) groups, All C(H,H) groups, All C(H,H,H,H) groups
 At 1.5 times of:
  All C(H,H,H) groups
2. Restrained distances
 C41-O42 \\sim C41B-O42B
 with sigma of 0.02
 C40-C41 \\sim C40-C41B
 with sigma of 0.02
3. Rigid bond restraints
 C41, C41B, O42, O42B
 with sigma for 1-2 distances of 0.01 and sigma for 1-3 distances of 0.01
4. Uiso/Uaniso restraints and constraints
C41 \\sim C41B \\sim O42 \\sim O42B: within 1.7A with sigma of 0.04 and sigma
for terminal atoms of 0.08
5. Others
 Sof(H40C)=Sof(H40D)=Sof(C41B)=Sof(H41C)=Sof(H41D)=Sof(O42B)=Sof(H43C)=
 Sof(H43D)=1-FVAR(1)
 Sof(H40A)=Sof(H40B)=Sof(C41)=Sof(H41A)=Sof(H41B)=Sof(O42)=Sof(H43A)=Sof(H43B)=
 FVAR(1)
6.a Ternary CH refined with riding coordinates:
 C28(H28), C21(H21), C14(H14), C7(H7)
6.b Secondary CH2 refined with riding coordinates:
 C37(H37A,H37B), C38(H38A,H38B), C40(H40A,H40B), C40(H40C,H40D), C41(H41A,
 H41B), C41B(H41C,H41D), C43(H43A,H43B), C43(H43C,H43D), C44(H44A,H44B),
 C46(H46A,H46B), C47(H47A,H47B), C48(H48A,H48B), C49(H49A,H49B), C51(H51A,H51B),
  C52(H52A,H52B), C54(H54A,H54B), C55(H55A,H55B), C57(H57A,H57B), C58(H58A,H58B)
6.c Aromatic/amide H refined with riding coordinates:
 C2(H2), C5(H5), C23(H23), C26(H26), C16(H16), C19(H19), C9(H9), C12(H12)
6.d Idealised Me refined as rotating group:
 C32(H32A,H32B,H32C), C31(H31A,H31B,H31C), C30(H30A,H30B,H30C), C29(H29A,H29B,
 H29C), C33(H33A,H33B,H33C), C36(H36A,H36B,H36C), C35(H35A,H35B,H35C), C34(H34A,
 H34B,H34C)
;

loop_
_space_group_symop_id
_space_group_symop_operation_xyz
1 'x, y, z'
2 '-x, -y, -z'

loop_
_atom_site_label
_atom_site_type_symbol
_atom_site_fract_x
_atom_site_fract_y
_atom_site_fract_z
_atom_site_U_iso_or_equiv
_atom_site_adp_type
_atom_site_occupancy
_atom_site_calc_flag
_atom_site_disorder_assembly
_atom_site_disorder_group
_atom_site_refinement_flags_posn
_atom_site_refinement_flags_adp
O6 O 0.16811(15) 0.18539(14) 0.19543(11) 0.0357(4) Uani 1 d . . . .
O4 O 0.26218(15) 0.01474(14) -0.09522(11) 0.0325(4) Uani 1 d . . . .
O27 O 0.12921(18) 0.67307(14) 0.29706(13) 0.0445(5) Uani 1 d . . . .
O25 O -0.09396(15) 0.36002(14) 0.30875(11) 0.0333(4) Uani 1 d . . . .
O20 O 0.49289(15) 0.29814(14) -0.07800(11) 0.0352(4) Uani 1 d . . . .
O18 O 0.37811(16) 0.49675(14) 0.20121(11) 0.0371(4) Uani 1 d . . . .
O13 O 0.10623(17) -0.03747(14) -0.33449(12) 0.0422(5) Uani 1 d . . . .
O11 O 0.38596(16) 0.24517(14) -0.32809(11) 0.0358(4) Uani 1 d A . . .
C3 C 0.0812(2) 0.09274(18) -0.06929(16) 0.0276(6) Uani 1 d . . . .
C2 C 0.0070(2) 0.14747(18) -0.01001(16) 0.0273(6) Uani 1 d . . . .
H2 H -0.0675 0.1640 -0.0310 0.033 Uiso 1 calc . . R .
C1 C 0.0348(2) 0.17953(18) 0.07802(16) 0.0271(5) Uani 1 d . . . .
C6 C 0.1438(2) 0.15366(19) 0.10804(16) 0.0284(6) Uani 1 d . . . .
C5 C 0.2213(2) 0.09861(19) 0.05168(16) 0.0302(6) Uani 1 d . . . .
H5 H 0.2952 0.0813 0.0729 0.036 Uiso 1 calc . . R .
C4 C 0.1901(2) 0.06920(18) -0.03554(16) 0.0282(6) Uani 1 d . . . .
C28 C -0.0450(2) 0.24243(19) 0.14246(16) 0.0273(5) Uani 1 d . . . .
H28 H -0.0497 0.2074 0.1876 0.033 Uiso 1 calc . . R .
C24 C 0.0060(2) 0.35612(19) 0.18652(16) 0.0262(5) Uani 1 d . . . .
C23 C 0.0752(2) 0.40959(19) 0.14557(16) 0.0265(5) Uani 1 d . . . .
H23 H 0.0945 0.3724 0.0896 0.032 Uiso 1 calc . . R .
C22 C 0.1180(2) 0.51473(19) 0.18198(16) 0.0276(5) Uani 1 d . . . .
C27 C 0.0875(2) 0.5684(2) 0.26387(17) 0.0311(6) Uani 1 d . . . .
C26 C 0.0201(2) 0.5172(2) 0.30769(17) 0.0310(6) Uani 1 d . . . .
H26 H 0.0015 0.5539 0.3639 0.037 Uiso 1 calc . . R .
C25 C -0.0197(2) 0.41225(19) 0.26885(16) 0.0272(5) Uani 1 d . . . .
C21 C 0.1889(2) 0.5733(2) 0.13392(16) 0.0306(6) Uani 1 d . . . .
H21 H 0.2402 0.6306 0.1776 0.037 Uiso 1 calc . . R .
C17 C 0.2703(2) 0.50148(19) 0.07609(16) 0.0272(5) Uani 1 d . . . .
C16 C 0.2571(2) 0.47174(19) -0.01246(16) 0.0269(5) Uani 1 d . . . .
H16 H 0.1937 0.4981 -0.0390 0.032 Uiso 1 calc . . R .
C15 C 0.3318(2) 0.40523(18) -0.06459(15) 0.0254(5) Uani 1 d . . . .
C20 C 0.4232(2) 0.36599(19) -0.02412(16) 0.0285(6) Uani 1 d . . . .
C19 C 0.4404(2) 0.3948(2) 0.06436(17) 0.0316(6) Uani 1 d . . . .
H19 H 0.5035 0.3682 0.0911 0.038 Uiso 1 calc . . R .
C18 C 0.3652(2) 0.4623(2) 0.11328(16) 0.0292(6) Uani 1 d . . . .
C14 C 0.3199(2) 0.37638(19) -0.16109(16) 0.0277(5) Uani 1 d . . . .
H14 H 0.4010 0.3845 -0.1789 0.033 Uiso 1 calc . . R .
C10 C 0.2741(2) 0.26132(19) -0.20517(16) 0.0268(5) Uani 1 d . . . .
C9 C 0.1927(2) 0.21152(19) -0.16868(16) 0.0273(5) Uani 1 d . . . .
H9 H 0.1730 0.2485 -0.1128 0.033 Uiso 1 calc . . R .
C8 C 0.1388(2) 0.11113(19) -0.20922(16) 0.0282(6) Uani 1 d . . . .
C13 C 0.1653(2) 0.0601(2) -0.29297(17) 0.0318(6) Uani 1 d . . . .
C12 C 0.2491(2) 0.1051(2) -0.32983(17) 0.0337(6) Uani 1 d . . . .
H12 H 0.2692 0.0680 -0.3855 0.040 Uiso 1 calc . . R .
C11 C 0.3043(2) 0.2043(2) -0.28598(16) 0.0298(6) Uani 1 d . . . .
C7 C 0.0529(2) 0.0575(2) -0.16588(17) 0.0307(6) Uani 1 d . . . .
H7 H 0.0645 -0.0200 -0.1872 0.037 Uiso 1 calc . . R .
C32 C -0.1717(2) 0.2445(2) 0.10400(18) 0.0337(6) Uani 1 d . . . .
H32A H -0.2205 0.2795 0.1496 0.051 Uiso 1 calc . . GR .
H32B H -0.2046 0.1718 0.0752 0.051 Uiso 1 calc . . GR .
H32C H -0.1709 0.2834 0.0626 0.051 Uiso 1 calc . . GR .
C31 C 0.1030(2) 0.6270(2) 0.08751(18) 0.0373(7) Uani 1 d . . . .
H31A H 0.0508 0.5730 0.0443 0.056 Uiso 1 calc . . GR .
H31B H 0.1478 0.6691 0.0596 0.056 Uiso 1 calc . . GR .
H31C H 0.0554 0.6734 0.1288 0.056 Uiso 1 calc . . GR .
C30 C 0.2418(2) 0.4484(2) -0.19511(17) 0.0366(6) Uani 1 d . . . .
H30A H 0.2442 0.4299 -0.2571 0.055 Uiso 1 calc . . GR .
H30B H 0.2712 0.5224 -0.1678 0.055 Uiso 1 calc . . GR .
H30C H 0.1601 0.4390 -0.1822 0.055 Uiso 1 calc . . GR .
C29 C -0.0754(2) 0.0710(2) -0.19423(18) 0.0371(6) Uani 1 d . . . .
H29A H -0.1290 0.0399 -0.1634 0.056 Uiso 1 calc . . GR .
H29B H -0.0916 0.0352 -0.2558 0.056 Uiso 1 calc . . GR .
H29C H -0.0878 0.1465 -0.1816 0.056 Uiso 1 calc . . GR .
C33 C 0.2796(2) 0.1648(2) 0.22965(18) 0.0399(7) Uani 1 d . . . .
H33A H 0.2852 0.0882 0.2159 0.060 Uiso 1 calc . . GR .
H33B H 0.2878 0.1978 0.2919 0.060 Uiso 1 calc . . GR .
H33C H 0.3429 0.1941 0.2048 0.060 Uiso 1 calc . . GR .
C36 C 0.0662(4) 0.7416(3) 0.3594(2) 0.0662(11) Uani 1 d . . . .
H36A H -0.0182 0.7332 0.3393 0.099 Uiso 1 calc . . GR .
H36B H 0.0957 0.8150 0.3694 0.099 Uiso 1 calc . . GR .
H36C H 0.0772 0.7244 0.4128 0.099 Uiso 1 calc . . GR .
C35 C 0.5944(2) 0.2650(2) -0.03969(19) 0.0397(7) Uani 1 d . . . .
H35A H 0.6465 0.3271 -0.0070 0.060 Uiso 1 calc . . GR .
H35B H 0.6371 0.2183 -0.0844 0.060 Uiso 1 calc . . GR .
H35C H 0.5695 0.2268 -0.0013 0.060 Uiso 1 calc . . GR .
C34 C 0.1133(3) -0.0792(3) -0.4238(2) 0.0570(9) Uani 1 d . . . .
H34A H 0.0917 -0.0259 -0.4509 0.086 Uiso 1 calc . . GR .
H34B H 0.0588 -0.1423 -0.4475 0.086 Uiso 1 calc . . GR .
H34C H 0.1944 -0.0983 -0.4349 0.086 Uiso 1 calc . . GR .
C37 C 0.3836(2) 0.0159(2) -0.06775(19) 0.0404(7) Uani 1 d . . . .
H37A H 0.3940 -0.0292 -0.0305 0.048 Uiso 1 calc . . R .
H37B H 0.4142 0.0890 -0.0346 0.048 Uiso 1 calc . . R .
C38 C 0.4501(3) -0.0251(3) -0.1449(2) 0.0476(8) Uani 1 d . . . .
H38A H 0.4266 0.0114 -0.1868 0.057 Uiso 1 calc . . R .
H38B H 0.5359 -0.0085 -0.1279 0.057 Uiso 1 calc . . R .
O39 O 0.42823(18) -0.13619(17) -0.18406(13) 0.0497(5) Uani 1 d A . . .
C40 C 0.3460(3) -0.1653(2) -0.25746(19) 0.0460(7) Uani 1 d . . . .
H40A H 0.2928 -0.1073 -0.2539 0.055 Uiso 0.868(7) calc A 1 R .
H40B H 0.2969 -0.2290 -0.2588 0.055 Uiso 0.868(7) calc A 1 R .
H40C H 0.2723 -0.1302 -0.2409 0.055 Uiso 0.132(7) calc A 2 R .
H40D H 0.3267 -0.2426 -0.2735 0.055 Uiso 0.132(7) calc A 2 R .
C41 C 0.4054(4) -0.1882(3) -0.3383(3) 0.0437(12) Uani 0.868(7) d A 1 . U
H41A H 0.4558 -0.2484 -0.3438 0.052 Uiso 0.868(7) calc A 1 R .
H41B H 0.3449 -0.2077 -0.3880 0.052 Uiso 0.868(7) calc A 1 R .
O42 O 0.4758(2) -0.0973(2) -0.33724(15) 0.0422(9) Uani 0.868(7) d A 1 . U
C41B C 0.379(2) -0.142(3) -0.3356(15) 0.053(8) Uani 0.132(7) d A 2 . U
H41C H 0.3169 -0.1755 -0.3827 0.063 Uiso 0.132(7) calc A 2 R .
H41D H 0.3790 -0.0644 -0.3244 0.063 Uiso 0.132(7) calc A 2 R .
O42B O 0.4901(14) -0.1748(14) -0.3646(11) 0.043(5) Uani 0.132(7) d A 2 . U
C43 C 0.5195(3) -0.1121(3) -0.4190(2) 0.0527(8) Uani 1 d . . . .
H43A H 0.4531 -0.1160 -0.4626 0.063 Uiso 0.868(7) calc A 1 R .
H43B H 0.5601 -0.1788 -0.4369 0.063 Uiso 0.868(7) calc A 1 R .
H43C H 0.4421 -0.0879 -0.4344 0.063 Uiso 0.132(7) calc A 2 R .
H43D H 0.5393 -0.1658 -0.4719 0.063 Uiso 0.132(7) calc A 2 R .
C44 C 0.6040(3) -0.0199(3) -0.4105(2) 0.0546(9) Uani 1 d A . . .
H44A H 0.6651 -0.0141 -0.3629 0.066 Uiso 1 calc . . R .
H44B H 0.6445 -0.0346 -0.4635 0.066 Uiso 1 calc . . R .
O45 O 0.5532(2) 0.08030(18) -0.39512(15) 0.0620(7) Uani 1 d . . . .
C46 C 0.5541(3) 0.1394(3) -0.3091(2) 0.0537(8) Uani 1 d A . . .
H46A H 0.6360 0.1478 -0.2815 0.064 Uiso 1 calc . . R .
H46B H 0.5045 0.1007 -0.2804 0.064 Uiso 1 calc . . R .
C47 C 0.5091(2) 0.2457(2) -0.29760(19) 0.0407(7) Uani 1 d . . . .
H47A H 0.5199 0.2868 -0.2360 0.049 Uiso 1 calc A . R .
H47B H 0.5580 0.2829 -0.3278 0.049 Uiso 1 calc . . R .
C48 C 0.4358(3) 0.4328(2) 0.24436(18) 0.0404(7) Uani 1 d . . . .
H48A H 0.5214 0.4544 0.2566 0.048 Uiso 1 calc . . R .
H48B H 0.4264 0.3575 0.2085 0.048 Uiso 1 calc . . R .
C49 C 0.3798(3) 0.4476(2) 0.32631(18) 0.0424(7) Uani 1 d . . . .
H49A H 0.2925 0.4397 0.3148 0.051 Uiso 1 calc . . R .
H49B H 0.4050 0.3935 0.3524 0.051 Uiso 1 calc . . R .
O50 O 0.41546(17) 0.55045(16) 0.38296(12) 0.0448(5) Uani 1 d . . . .
C51 C 0.3368(3) 0.5924(2) 0.44565(19) 0.0451(7) Uani 1 d . . . .
H51A H 0.2551 0.5811 0.4175 0.054 Uiso 1 calc . . R .
H51B H 0.3554 0.6698 0.4703 0.054 Uiso 1 calc . . R .
C52 C 0.3417(3) 0.5448(2) 0.51694(19) 0.0431(7) Uani 1 d . . . .
H52A H 0.4251 0.5420 0.5381 0.052 Uiso 1 calc . . R .
H52B H 0.3006 0.5886 0.5650 0.052 Uiso 1 calc . . R .
O53 O 0.28601(18) 0.44115(17) 0.48527(13) 0.0486(5) Uani 1 d . . . .
C54 C 0.2721(3) 0.3920(3) 0.5494(2) 0.0501(8) Uani 1 d . . . .
H54A H 0.2353 0.4402 0.5978 0.060 Uiso 1 calc . . R .
H54B H 0.3503 0.3757 0.5712 0.060 Uiso 1 calc . . R .
C55 C 0.1951(3) 0.2923(3) 0.5107(2) 0.0496(8) Uani 1 d . . . .
H55A H 0.2304 0.2469 0.4602 0.060 Uiso 1 calc . . R .
H55B H 0.1923 0.2533 0.5528 0.060 Uiso 1 calc . . R .
O56 O 0.07737(17) 0.31162(18) 0.48539(13) 0.0472(5) Uani 1 d . . . .
C57 C 0.0569(3) 0.3100(3) 0.39883(18) 0.0429(7) Uani 1 d . . . .
H57A H 0.0475 0.2362 0.3597 0.051 Uiso 1 calc . . R .
H57B H 0.1238 0.3475 0.3829 0.051 Uiso 1 calc . . R .
C58 C -0.0546(2) 0.3650(2) 0.39409(17) 0.0359(6) Uani 1 d . . . .
H58A H -0.1175 0.3320 0.4177 0.043 Uiso 1 calc . . R .
H58B H -0.0410 0.4401 0.4299 0.043 Uiso 1 calc . . R .

loop_
_atom_site_aniso_label
_atom_site_aniso_U_11
_atom_site_aniso_U_22
_atom_site_aniso_U_33
_atom_site_aniso_U_23
_atom_site_aniso_U_13
_atom_site_aniso_U_12
O6 0.0403(10) 0.0413(11) 0.0256(10) 0.0105(8) 0.0004(8) 0.0122(8)
O4 0.0365(10) 0.0336(10) 0.0257(10) 0.0059(8) 0.0044(8) 0.0088(8)
O27 0.0596(13) 0.0295(10) 0.0363(11) -0.0035(9) 0.0168(9) -0.0038(9)
O25 0.0340(10) 0.0424(11) 0.0274(10) 0.0160(8) 0.0056(8) 0.0016(8)
O20 0.0331(10) 0.0405(11) 0.0305(10) 0.0085(9) 0.0020(8) 0.0117(8)
O18 0.0479(11) 0.0398(11) 0.0225(10) 0.0088(8) -0.0002(8) 0.0055(9)
O13 0.0626(13) 0.0315(10) 0.0246(10) -0.0002(8) 0.0020(9) -0.0103(9)
O11 0.0430(11) 0.0388(10) 0.0283(10) 0.0135(9) 0.0077(8) 0.0011(8)
C3 0.0375(14) 0.0201(12) 0.0270(14) 0.0104(11) 0.0035(11) -0.0014(10)
C2 0.0312(13) 0.0229(12) 0.0291(14) 0.0107(11) 0.0004(11) 0.0016(10)
C1 0.0323(14) 0.0215(12) 0.0306(14) 0.0121(11) 0.0057(11) 0.0025(10)
C6 0.0379(15) 0.0244(12) 0.0239(13) 0.0093(11) 0.0026(11) 0.0030(11)
C5 0.0356(14) 0.0286(13) 0.0290(14) 0.0121(11) 0.0031(11) 0.0068(11)
C4 0.0355(14) 0.0203(12) 0.0289(14) 0.0074(11) 0.0055(11) 0.0018(10)
C28 0.0345(14) 0.0238(13) 0.0256(14) 0.0098(11) 0.0054(11) 0.0034(10)
C24 0.0269(13) 0.0246(12) 0.0277(14) 0.0088(11) 0.0027(10) 0.0057(10)
C23 0.0323(13) 0.0269(13) 0.0205(13) 0.0065(11) 0.0053(10) 0.0077(10)
C22 0.0292(13) 0.0270(13) 0.0271(14) 0.0087(11) 0.0038(10) 0.0037(10)
C27 0.0352(14) 0.0281(14) 0.0270(14) 0.0044(11) 0.0025(11) 0.0031(11)
C26 0.0342(14) 0.0349(14) 0.0241(14) 0.0080(12) 0.0067(11) 0.0064(11)
C25 0.0266(13) 0.0310(14) 0.0266(14) 0.0124(11) 0.0032(10) 0.0048(10)
C21 0.0385(15) 0.0263(13) 0.0252(14) 0.0057(11) 0.0044(11) -0.0014(11)
C17 0.0299(13) 0.0236(12) 0.0272(14) 0.0069(11) 0.0041(11) -0.0028(10)
C16 0.0278(13) 0.0244(12) 0.0284(14) 0.0089(11) 0.0018(10) -0.0019(10)
C15 0.0294(13) 0.0228(12) 0.0231(13) 0.0070(11) 0.0015(10) -0.0037(10)
C20 0.0276(13) 0.0295(13) 0.0277(14) 0.0080(11) 0.0032(11) 0.0005(10)
C19 0.0311(14) 0.0350(14) 0.0289(15) 0.0119(12) -0.0023(11) 0.0005(11)
C18 0.0336(14) 0.0298(13) 0.0221(13) 0.0063(11) 0.0004(11) -0.0047(11)
C14 0.0312(13) 0.0272(13) 0.0252(13) 0.0087(11) 0.0045(10) 0.0030(10)
C10 0.0283(13) 0.0266(13) 0.0260(14) 0.0094(11) -0.0002(10) 0.0035(10)
C9 0.0315(13) 0.0269(13) 0.0226(13) 0.0068(11) 0.0003(10) 0.0045(10)
C8 0.0339(14) 0.0234(12) 0.0260(14) 0.0064(11) 0.0004(11) 0.0029(10)
C13 0.0402(15) 0.0256(13) 0.0268(14) 0.0053(11) -0.0007(11) -0.0006(11)
C12 0.0458(16) 0.0307(14) 0.0221(14) 0.0043(11) 0.0045(12) 0.0039(12)
C11 0.0349(14) 0.0301(14) 0.0262(14) 0.0113(12) 0.0028(11) 0.0033(11)
C7 0.0369(14) 0.0238(13) 0.0302(15) 0.0076(11) 0.0016(11) -0.0006(11)
C32 0.0321(14) 0.0345(15) 0.0362(16) 0.0134(13) 0.0047(12) 0.0012(11)
C31 0.0487(17) 0.0301(14) 0.0375(16) 0.0140(13) 0.0135(13) 0.0104(12)
C30 0.0519(17) 0.0342(15) 0.0278(15) 0.0150(12) 0.0039(12) 0.0096(13)
C29 0.0401(16) 0.0366(15) 0.0310(15) 0.0074(12) -0.0022(12) -0.0036(12)
C33 0.0378(16) 0.0460(17) 0.0330(16) 0.0100(13) -0.0026(12) 0.0019(13)
C36 0.098(3) 0.0331(17) 0.058(2) -0.0047(16) 0.037(2) -0.0002(17)
C35 0.0321(15) 0.0395(16) 0.0479(18) 0.0142(14) 0.0018(13) 0.0098(12)
C34 0.086(2) 0.0428(18) 0.0311(17) -0.0019(14) 0.0032(16) -0.0141(17)
C37 0.0327(15) 0.0453(17) 0.0385(17) 0.0063(14) 0.0048(12) 0.0006(12)
C38 0.0396(17) 0.054(2) 0.0413(19) 0.0029(15) 0.0092(14) 0.0013(14)
O39 0.0599(13) 0.0532(13) 0.0348(12) 0.0100(10) 0.0056(10) 0.0206(11)
C40 0.0512(18) 0.0439(17) 0.0403(18) 0.0102(15) 0.0027(14) 0.0005(14)
C41 0.056(3) 0.034(2) 0.036(2) 0.0058(19) 0.001(2) 0.0029(19)
O42 0.0586(17) 0.0377(18) 0.0294(13) 0.0074(12) 0.0111(11) 0.0037(12)
C41B 0.060(14) 0.057(16) 0.030(12) -0.006(13) 0.016(11) 0.023(14)
O42B 0.050(9) 0.032(11) 0.050(10) 0.013(8) 0.014(7) 0.008(7)
C43 0.068(2) 0.055(2) 0.0414(19) 0.0189(16) 0.0186(16) 0.0167(17)
C44 0.066(2) 0.051(2) 0.052(2) 0.0165(17) 0.0229(17) 0.0240(17)
O45 0.0807(16) 0.0577(15) 0.0464(14) 0.0111(12) 0.0112(12) 0.0254(12)
C46 0.0534(19) 0.055(2) 0.048(2) 0.0097(17) 0.0043(15) 0.0054(16)
C47 0.0368(16) 0.0410(16) 0.0398(17) 0.0055(14) 0.0094(13) -0.0015(12)
C48 0.0477(17) 0.0440(17) 0.0312(16) 0.0144(13) 0.0011(13) 0.0071(13)
C49 0.0565(18) 0.0368(16) 0.0337(16) 0.0123(13) -0.0002(14) -0.0012(13)
O50 0.0521(12) 0.0470(12) 0.0322(11) 0.0097(10) 0.0025(9) -0.0069(9)
C51 0.0549(19) 0.0437(17) 0.0351(17) 0.0100(14) 0.0031(14) 0.0072(14)
C52 0.0441(17) 0.0501(18) 0.0318(16) 0.0086(14) 0.0023(13) 0.0036(14)
O53 0.0569(13) 0.0575(13) 0.0345(12) 0.0208(10) 0.0009(9) -0.0047(10)
C54 0.0468(18) 0.073(2) 0.0400(18) 0.0327(17) 0.0027(14) 0.0030(16)
C55 0.0452(18) 0.068(2) 0.051(2) 0.0399(18) 0.0032(15) 0.0080(15)
O56 0.0418(11) 0.0733(15) 0.0357(12) 0.0310(11) 0.0022(9) 0.0028(10)
C57 0.0444(17) 0.0592(19) 0.0310(16) 0.0220(15) 0.0060(13) 0.0062(14)
C58 0.0432(16) 0.0445(16) 0.0230(14) 0.0138(13) 0.0067(12) 0.0050(13)

loop_
_atom_type_symbol
_atom_type_description
_atom_type_scat_dispersion_real
_atom_type_scat_dispersion_imag
_atom_type_scat_source
C C 0.0181 0.0091 'International Tables Vol C Tables 4.2.6.8 and 6.1.1.4'
H H 0.0000 0.0000 'International Tables Vol C Tables 4.2.6.8 and 6.1.1.4'
O O 0.0492 0.0322 'International Tables Vol C Tables 4.2.6.8 and 6.1.1.4'

loop_
_geom_angle_atom_site_label_1
_geom_angle_atom_site_label_2
_geom_angle_atom_site_label_3
_geom_angle
C6 O6 C33 118.5(2)
C4 O4 C37 117.2(2)
C27 O27 C36 118.0(2)
C25 O25 C58 116.3(2)
C20 O20 C35 117.2(2)
C18 O18 C48 118.7(2)
C13 O13 C34 116.8(2)
C11 O11 C47 115.7(2)
C2 C3 C4 116.1(2)
C2 C3 C7 125.1(2)
C4 C3 C7 118.9(2)
C3 C2 H2 117.9
C1 C2 C3 124.2(2)
C1 C2 H2 117.9
C2 C1 C6 117.3(2)
C2 C1 C28 124.0(2)
C6 C1 C28 118.7(2)
O6 C6 C1 116.0(2)
O6 C6 C5 123.1(2)
C5 C6 C1 120.9(2)
C6 C5 H5 120.2
C4 C5 C6 119.6(2)
C4 C5 H5 120.2
O4 C4 C3 115.2(2)
O4 C4 C5 123.0(2)
C5 C4 C3 121.8(2)
C1 C28 H28 107.4
C1 C28 C24 111.9(2)
C1 C28 C32 113.5(2)
C24 C28 H28 107.4
C24 C28 C32 109.08(19)
C32 C28 H28 107.4
C23 C24 C28 121.9(2)
C23 C24 C25 117.0(2)
C25 C24 C28 121.1(2)
C24 C23 H23 118.2
C24 C23 C22 123.5(2)
C22 C23 H23 118.2
C23 C22 C27 117.4(2)
C23 C22 C21 122.5(2)
C27 C22 C21 120.0(2)
O27 C27 C22 115.7(2)
O27 C27 C26 123.4(2)
C26 C27 C22 120.9(2)
C27 C26 H26 120.3
C25 C26 C27 119.5(2)
C25 C26 H26 120.3
C24 C25 O25 117.0(2)
C26 C25 O25 121.1(2)
C26 C25 C24 121.7(2)
C22 C21 H21 107.3
C22 C21 C31 108.6(2)
C17 C21 C22 112.0(2)
C17 C21 H21 107.3
C17 C21 C31 114.0(2)
C31 C21 H21 107.3
C16 C17 C21 124.2(2)
C16 C17 C18 116.8(2)
C18 C17 C21 119.0(2)
C17 C16 H16 118.2
C17 C16 C15 123.5(2)
C15 C16 H16 118.2
C16 C15 C20 117.2(2)
C16 C15 C14 123.3(2)
C20 C15 C14 119.5(2)
O20 C20 C15 115.3(2)
O20 C20 C19 123.5(2)
C19 C20 C15 121.1(2)
C20 C19 H19 120.2
C18 C19 C20 119.5(2)
C18 C19 H19 120.2
O18 C18 C17 115.1(2)
O18 C18 C19 123.1(2)
C19 C18 C17 121.8(2)
C15 C14 H14 107.1
C15 C14 C10 112.5(2)
C15 C14 C30 113.8(2)
C10 C14 H14 107.1
C10 C14 C30 108.9(2)
C30 C14 H14 107.1
C9 C10 C14 121.0(2)
C11 C10 C14 121.8(2)
C11 C10 C9 117.0(2)
C10 C9 H9 118.1
C8 C9 C10 123.8(2)
C8 C9 H9 118.1
C9 C8 C13 117.0(2)
C9 C8 C7 122.3(2)
C13 C8 C7 120.7(2)
O13 C13 C8 116.6(2)
C12 C13 O13 122.8(2)
C12 C13 C8 120.6(2)
C13 C12 H12 119.8
C13 C12 C11 120.5(2)
C11 C12 H12 119.8
O11 C11 C10 122.2(2)
C12 C11 O11 117.0(2)
C12 C11 C10 120.7(2)
C3 C7 C8 112.1(2)
C3 C7 H7 106.6
C3 C7 C29 113.8(2)
C8 C7 H7 106.6
C29 C7 C8 110.6(2)
C29 C7 H7 106.6
C28 C32 H32A 109.5
C28 C32 H32B 109.5
C28 C32 H32C 109.5
H32A C32 H32B 109.5
H32A C32 H32C 109.5
H32B C32 H32C 109.5
C21 C31 H31A 109.5
C21 C31 H31B 109.5
C21 C31 H31C 109.5
H31A C31 H31B 109.5
H31A C31 H31C 109.5
H31B C31 H31C 109.5
C14 C30 H30A 109.5
C14 C30 H30B 109.5
C14 C30 H30C 109.5
H30A C30 H30B 109.5
H30A C30 H30C 109.5
H30B C30 H30C 109.5
C7 C29 H29A 109.5
C7 C29 H29B 109.5
C7 C29 H29C 109.5
H29A C29 H29B 109.5
H29A C29 H29C 109.5
H29B C29 H29C 109.5
O6 C33 H33A 109.5
O6 C33 H33B 109.5
O6 C33 H33C 109.5
H33A C33 H33B 109.5
H33A C33 H33C 109.5
H33B C33 H33C 109.5
O27 C36 H36A 109.5
O27 C36 H36B 109.5
O27 C36 H36C 109.5
H36A C36 H36B 109.5
H36A C36 H36C 109.5
H36B C36 H36C 109.5
O20 C35 H35A 109.5
O20 C35 H35B 109.5
O20 C35 H35C 109.5
H35A C35 H35B 109.5
H35A C35 H35C 109.5
H35B C35 H35C 109.5
O13 C34 H34A 109.5
O13 C34 H34B 109.5
O13 C34 H34C 109.5
H34A C34 H34B 109.5
H34A C34 H34C 109.5
H34B C34 H34C 109.5
O4 C37 H37A 110.0
O4 C37 H37B 110.0
O4 C37 C38 108.6(2)
H37A C37 H37B 108.4
C38 C37 H37A 110.0
C38 C37 H37B 110.0
C37 C38 H38A 109.2
C37 C38 H38B 109.2
H38A C38 H38B 107.9
O39 C38 C37 112.1(3)
O39 C38 H38A 109.2
O39 C38 H38B 109.2
C40 O39 C38 114.3(2)
O39 C40 H40A 109.2
O39 C40 H40B 109.2
O39 C40 H40C 107.6
O39 C40 H40D 107.6
O39 C40 C41 112.2(3)
O39 C40 C41B 118.8(12)
H40A C40 H40B 107.9
H40A C40 H40D 129.6
H40B C40 H40C 82.3
H40C C40 H40D 107.1
C41 C40 H40A 109.2
C41 C40 H40B 109.2
C41 C40 H40C 131.1
C41 C40 H40D 86.9
C41B C40 H40A 83.1
C41B C40 H40B 123.9
C41B C40 H40C 107.6
C41B C40 H40D 107.6
C40 C41 H41A 109.7
C40 C41 H41B 109.7
H41A C41 H41B 108.2
O42 C41 C40 109.6(3)
O42 C41 H41A 109.7
O42 C41 H41B 109.7
C41 O42 C43 110.4(3)
C40 C41B H41C 108.1
C40 C41B H41D 108.1
H41C C41B H41D 107.3
O42B C41B C40 116.8(17)
O42B C41B H41C 108.1
O42B C41B H41D 108.1
C41B O42B C43 105.4(14)
O42 C43 H43A 110.2
O42 C43 H43B 110.2
O42 C43 H43C 84.8
O42 C43 H43D 144.2
O42 C43 C44 107.6(3)
O42B C43 H43A 111.2
O42B C43 H43B 71.4
O42B C43 H43C 103.4
O42B C43 H43D 103.4
O42B C43 C44 135.3(8)
H43A C43 H43B 108.5
H43A C43 H43D 74.4
H43B C43 H43C 136.1
H43C C43 H43D 105.2
C44 C43 H43A 110.2
C44 C43 H43B 110.2
C44 C43 H43C 103.4
C44 C43 H43D 103.4
C43 C44 H44A 108.3
C43 C44 H44B 108.3
H44A C44 H44B 107.4
O45 C44 C43 115.8(3)
O45 C44 H44A 108.3
O45 C44 H44B 108.3
C46 O45 C44 114.6(3)
O45 C46 H46A 109.2
O45 C46 H46B 109.2
O45 C46 C47 112.0(3)
H46A C46 H46B 107.9
C47 C46 H46A 109.2
C47 C46 H46B 109.2
O11 C47 C46 115.0(2)
O11 C47 H47A 108.5
O11 C47 H47B 108.5
C46 C47 H47A 108.5
C46 C47 H47B 108.5
H47A C47 H47B 107.5
O18 C48 H48A 110.2
O18 C48 H48B 110.2
O18 C48 C49 107.4(2)
H48A C48 H48B 108.5
C49 C48 H48A 110.2
C49 C48 H48B 110.2
C48 C49 H49A 110.0
C48 C49 H49B 110.0
H49A C49 H49B 108.3
O50 C49 C48 108.6(2)
O50 C49 H49A 110.0
O50 C49 H49B 110.0
C51 O50 C49 114.7(2)
O50 C51 H51A 108.7
O50 C51 H51B 108.7
O50 C51 C52 114.1(2)
H51A C51 H51B 107.6
C52 C51 H51A 108.7
C52 C51 H51B 108.7
C51 C52 H52A 110.0
C51 C52 H52B 110.0
H52A C52 H52B 108.4
O53 C52 C51 108.5(2)
O53 C52 H52A 110.0
O53 C52 H52B 110.0
C52 O53 C54 113.9(2)
O53 C54 H54A 110.0
O53 C54 H54B 110.0
O53 C54 C55 108.4(3)
H54A C54 H54B 108.4
C55 C54 H54A 110.0
C55 C54 H54B 110.0
C54 C55 H55A 109.1
C54 C55 H55B 109.1
H55A C55 H55B 107.8
O56 C55 C54 112.5(3)
O56 C55 H55A 109.1
O56 C55 H55B 109.1
C57 O56 C55 115.1(2)
O56 C57 H57A 110.6
O56 C57 H57B 110.6
O56 C57 C58 105.8(2)
H57A C57 H57B 108.7
C58 C57 H57A 110.6
C58 C57 H57B 110.6
O25 C58 C57 112.5(2)
O25 C58 H58A 109.1
O25 C58 H58B 109.1
C57 C58 H58A 109.1
C57 C58 H58B 109.1
H58A C58 H58B 107.8

loop_
_geom_bond_atom_site_label_1
_geom_bond_atom_site_label_2
_geom_bond_distance
O6 C6 1.375(3)
O6 C33 1.419(3)
O4 C4 1.377(3)
O4 C37 1.416(3)
O27 C27 1.379(3)
O27 C36 1.410(4)
O25 C25 1.398(3)
O25 C58 1.428(3)
O20 C20 1.378(3)
O20 C35 1.424(3)
O18 C18 1.376(3)
O18 C48 1.420(3)
O13 C13 1.384(3)
O13 C34 1.417(3)
O11 C11 1.392(3)
O11 C47 1.449(3)
C3 C2 1.390(3)
C3 C4 1.404(3)
C3 C7 1.522(3)
C2 H2 0.9500
C2 C1 1.390(4)
C1 C6 1.394(3)
C1 C28 1.520(3)
C6 C5 1.390(4)
C5 H5 0.9500
C5 C4 1.385(4)
C28 H28 1.0000
C28 C24 1.529(3)
C28 C32 1.532(3)
C24 C23 1.387(3)
C24 C25 1.393(3)
C23 H23 0.9500
C23 C22 1.391(3)
C22 C27 1.397(4)
C22 C21 1.525(3)
C27 C26 1.388(4)
C26 H26 0.9500
C26 C25 1.385(4)
C21 H21 1.0000
C21 C17 1.524(3)
C21 C31 1.528(4)
C17 C16 1.387(3)
C17 C18 1.398(3)
C16 H16 0.9500
C16 C15 1.395(3)
C15 C20 1.397(3)
C15 C14 1.514(3)
C20 C19 1.388(4)
C19 H19 0.9500
C19 C18 1.381(4)
C14 H14 1.0000
C14 C10 1.528(3)
C14 C30 1.533(3)
C10 C9 1.395(3)
C10 C11 1.392(3)
C9 H9 0.9500
C9 C8 1.388(3)
C8 C13 1.401(4)
C8 C7 1.532(4)
C13 C12 1.382(4)
C12 H12 0.9500
C12 C11 1.390(4)
C7 H7 1.0000
C7 C29 1.530(4)
C32 H32A 0.9800
C32 H32B 0.9800
C32 H32C 0.9800
C31 H31A 0.9800
C31 H31B 0.9800
C31 H31C 0.9800
C30 H30A 0.9800
C30 H30B 0.9800
C30 H30C 0.9800
C29 H29A 0.9800
C29 H29B 0.9800
C29 H29C 0.9800
C33 H33A 0.9800
C33 H33B 0.9800
C33 H33C 0.9800
C36 H36A 0.9800
C36 H36B 0.9800
C36 H36C 0.9800
C35 H35A 0.9800
C35 H35B 0.9800
C35 H35C 0.9800
C34 H34A 0.9800
C34 H34B 0.9800
C34 H34C 0.9800
C37 H37A 0.9900
C37 H37B 0.9900
C37 C38 1.497(4)
C38 H38A 0.9900
C38 H38B 0.9900
C38 O39 1.422(4)
O39 C40 1.414(4)
C40 H40A 0.9900
C40 H40B 0.9900
C40 H40C 0.9900
C40 H40D 0.9900
C40 C41 1.495(5)
C40 C41B 1.494(17)
C41 H41A 0.9900
C41 H41B 0.9900
C41 O42 1.419(5)
O42 C43 1.435(4)
C41B H41C 0.9900
C41B H41D 0.9900
C41B O42B 1.418(17)
O42B C43 1.453(17)
C43 H43A 0.9900
C43 H43B 0.9900
C43 H43C 0.9900
C43 H43D 0.9900
C43 C44 1.493(5)
C44 H44A 0.9900
C44 H44B 0.9900
C44 O45 1.432(4)
O45 C46 1.394(4)
C46 H46A 0.9900
C46 H46B 0.9900
C46 C47 1.485(4)
C47 H47A 0.9900
C47 H47B 0.9900
C48 H48A 0.9900
C48 H48B 0.9900
C48 C49 1.502(4)
C49 H49A 0.9900
C49 H49B 0.9900
C49 O50 1.420(3)
O50 C51 1.416(3)
C51 H51A 0.9900
C51 H51B 0.9900
C51 C52 1.502(4)
C52 H52A 0.9900
C52 H52B 0.9900
C52 O53 1.418(4)
O53 C54 1.424(3)
C54 H54A 0.9900
C54 H54B 0.9900
C54 C55 1.494(5)
C55 H55A 0.9900
C55 H55B 0.9900
C55 O56 1.428(3)
O56 C57 1.426(3)
C57 H57A 0.9900
C57 H57B 0.9900
C57 C58 1.497(4)
C58 H58A 0.9900
C58 H58B 0.9900

loop_
_geom_torsion_atom_site_label_1
_geom_torsion_atom_site_label_2
_geom_torsion_atom_site_label_3
_geom_torsion_atom_site_label_4
_geom_torsion
O6 C6 C5 C4 179.8(2)
O4 C37 C38 O39 -72.6(3)
O27 C27 C26 C25 178.9(2)
O20 C20 C19 C18 -179.2(2)
O18 C48 C49 O50 -71.7(3)
O13 C13 C12 C11 178.8(2)
C3 C2 C1 C6 -0.7(4)
C3 C2 C1 C28 178.0(2)
C2 C3 C4 O4 179.8(2)
C2 C3 C4 C5 0.2(4)
C2 C3 C7 C8 116.6(3)
C2 C3 C7 C29 -9.8(3)
C2 C1 C6 O6 -179.3(2)
C2 C1 C6 C5 0.4(4)
C2 C1 C28 C24 -109.7(3)
C2 C1 C28 C32 14.2(3)
C1 C6 C5 C4 0.2(4)
C1 C28 C24 C23 30.9(3)
C1 C28 C24 C25 -151.9(2)
C6 C1 C28 C24 69.0(3)
C6 C1 C28 C32 -167.1(2)
C6 C5 C4 O4 179.9(2)
C6 C5 C4 C3 -0.5(4)
C4 O4 C37 C38 -167.0(2)
C4 C3 C2 C1 0.4(4)
C4 C3 C7 C8 -63.4(3)
C4 C3 C7 C29 170.2(2)
C28 C1 C6 O6 2.0(3)
C28 C1 C6 C5 -178.3(2)
C28 C24 C23 C22 176.6(2)
C28 C24 C25 O25 -0.1(3)
C28 C24 C25 C26 -176.2(2)
C24 C23 C22 C27 -0.7(4)
C24 C23 C22 C21 -176.9(2)
C23 C24 C25 O25 177.2(2)
C23 C24 C25 C26 1.1(3)
C23 C22 C27 O27 -178.6(2)
C23 C22 C27 C26 1.9(4)
C23 C22 C21 C17 -36.3(3)
C23 C22 C21 C31 90.6(3)
C22 C27 C26 C25 -1.6(4)
C22 C21 C17 C16 113.5(3)
C22 C21 C17 C18 -66.7(3)
C27 C22 C21 C17 147.7(2)
C27 C22 C21 C31 -85.5(3)
C27 C26 C25 O25 -175.9(2)
C27 C26 C25 C24 0.0(4)
C25 O25 C58 C57 -64.6(3)
C25 C24 C23 C22 -0.7(3)
C21 C22 C27 O27 -2.3(3)
C21 C22 C27 C26 178.1(2)
C21 C17 C16 C15 -179.5(2)
C21 C17 C18 O18 -2.2(3)
C21 C17 C18 C19 178.4(2)
C17 C16 C15 C20 1.1(4)
C17 C16 C15 C14 -177.6(2)
C16 C17 C18 O18 177.6(2)
C16 C17 C18 C19 -1.8(4)
C16 C15 C20 O20 178.2(2)
C16 C15 C20 C19 -1.8(4)
C16 C15 C14 C10 -108.8(3)
C16 C15 C14 C30 15.6(3)
C15 C20 C19 C18 0.8(4)
C15 C14 C10 C9 34.3(3)
C15 C14 C10 C11 -150.7(2)
C20 C15 C14 C10 72.6(3)
C20 C15 C14 C30 -163.0(2)
C20 C19 C18 O18 -178.2(2)
C20 C19 C18 C17 1.1(4)
C18 O18 C48 C49 -147.2(2)
C18 C17 C16 C15 0.7(4)
C14 C15 C20 O20 -3.1(3)
C14 C15 C20 C19 176.9(2)
C14 C10 C9 C8 173.3(2)
C14 C10 C11 O11 5.9(3)
C14 C10 C11 C12 -171.1(2)
C10 C9 C8 C13 -2.7(4)
C10 C9 C8 C7 177.9(2)
C9 C10 C11 O11 -178.9(2)
C9 C10 C11 C12 4.2(3)
C9 C8 C13 O13 -176.6(2)
C9 C8 C13 C12 5.3(4)
C9 C8 C7 C3 -29.9(3)
C9 C8 C7 C29 98.2(3)
C8 C13 C12 C11 -3.3(4)
C13 C8 C7 C3 150.8(2)
C13 C8 C7 C29 -81.1(3)
C13 C12 C11 O11 -178.7(2)
C13 C12 C11 C10 -1.7(4)
C11 O11 C47 C46 64.1(3)
C11 C10 C9 C8 -1.9(3)
C7 C3 C2 C1 -179.6(2)
C7 C3 C4 O4 -0.2(3)
C7 C3 C4 C5 -179.8(2)
C7 C8 C13 O13 2.8(3)
C7 C8 C13 C12 -175.3(2)
C32 C28 C24 C23 -95.5(3)
C32 C28 C24 C25 81.7(3)
C31 C21 C17 C16 -10.4(3)
C31 C21 C17 C18 169.4(2)
C30 C14 C10 C9 -92.8(3)
C30 C14 C10 C11 82.2(3)
C33 O6 C6 C1 -177.7(2)
C33 O6 C6 C5 2.6(4)
C36 O27 C27 C22 154.5(3)
C36 O27 C27 C26 -26.0(4)
C35 O20 C20 C15 173.6(2)
C35 O20 C20 C19 -6.4(4)
C34 O13 C13 C8 167.2(3)
C34 O13 C13 C12 -14.7(4)
C37 O4 C4 C3 162.0(2)
C37 O4 C4 C5 -18.4(3)
C37 C38 O39 C40 100.9(3)
C38 O39 C40 C41 95.9(3)
C38 O39 C40 C41B 67.3(13)
O39 C40 C41 O42 -59.0(4)
O39 C40 C41B O42B 51(3)
C40 C41 O42 C43 -171.5(3)
C40 C41B O42B C43 -160.4(19)
C41 C40 C41B O42B -31.8(13)
C41 O42 C43 O42B -32.9(9)
C41 O42 C43 C44 -173.3(3)
O42 C43 C44 O45 -67.2(4)
C41B C40 C41 O42 51(3)
C41B O42B C43 O42 45.6(16)
C41B O42B C43 C44 105.3(18)
O42B C43 C44 O45 -103.7(9)
C43 C44 O45 C46 92.9(4)
C44 O45 C46 C47 175.4(3)
O45 C46 C47 O11 64.4(4)
C47 O11 C11 C10 76.1(3)
C47 O11 C11 C12 -106.9(3)
C48 O18 C18 C17 154.6(2)
C48 O18 C18 C19 -26.0(4)
C48 C49 O50 C51 155.4(2)
C49 O50 C51 C52 74.9(3)
O50 C51 C52 O53 -73.5(3)
C51 C52 O53 C54 -172.8(2)
C52 O53 C54 C55 170.6(2)
O53 C54 C55 O56 -65.2(3)
C54 C55 O56 C57 92.6(3)
C55 O56 C57 C58 -162.2(2)
O56 C57 C58 O25 -173.8(2)
C58 O25 C25 C24 131.6(2)
C58 O25 C25 C26 -52.3(3)
